data_2228333
loop_
_publ_author_name
'Feng, Zhi-Qiang'
'Yang, Xiao-Li'
'Ye, Yuan-Feng'
'Dong, Tao'

_publ_section_title
;
 2-Benzylsulfanyl-3-(2,2,2-trifluoroethoxy)pyridine
;
_journal_coeditor_code HB5702
_journal_issue 12
_journal_name_full 'Acta Crystallographica Section E'
_journal_page_first o3093
_journal_paper_doi 10.1107/S1600536810043308
_journal_volume 66
_journal_year 2010
_chemical_formula_iupac 'C14 H12 F3 N O S'
_chemical_formula_moiety 'C14 H12 F3 N O S'
_chemical_formula_sum 'C14 H12 F3 N O S'
_chemical_formula_weight 299.31
_chemical_melting_point 353
_chemical_name_systematic
;
2-Benzylsulfanyl-3-(2,2,2-trifluoroethoxy)pyridine
;
_space_group_IT_number 14
_symmetry_cell_setting monoclinic
_symmetry_space_group_name_Hall '-P 2yn'
_symmetry_space_group_name_H-M 'P 1 21/n 1'
_atom_sites_solution_hydrogens geom
_atom_sites_solution_primary direct
_atom_sites_solution_secondary difmap
_audit_creation_method SHELXL97
_cell_angle_alpha 90.00
_cell_angle_beta 97.32(3)
_cell_angle_gamma 90.00
_cell_formula_units_Z 4
_cell_length_a 8.3770(17)
_cell_length_b 16.860(3)
_cell_length_c 10.144(2)
_cell_measurement_reflns_used 25
_cell_measurement_temperature 293(2)
_cell_measurement_theta_max 13
_cell_measurement_theta_min 9
_cell_volume 1421.0(5)
_computing_cell_refinement 'CAD-4 Software (Enraf--Nonius, 1989)'
_computing_data_collection 'CAD-4 Software (Enraf--Nonius, 1989)'
_computing_data_reduction 'XCAD4 (Harms & Wocadlo, 1995)'
_computing_molecular_graphics 'SHELXTL (Sheldrick, 2008)'
_computing_publication_material 'SHELXTL (Sheldrick, 2008)'
_computing_structure_refinement 'SHELXTL (Sheldrick, 2008)'
_computing_structure_solution 'SHELXTL (Sheldrick, 2008)'
_diffrn_ambient_temperature 293(2)
_diffrn_measured_fraction_theta_full 0.999
_diffrn_measured_fraction_theta_max 0.999
_diffrn_measurement_device_type 'Enraf--Nonius CAD-4'
_diffrn_measurement_method \w/2\q
_diffrn_radiation_monochromator graphite
_diffrn_radiation_source 'fine-focus sealed tube'
_diffrn_radiation_type MoK\a
_diffrn_radiation_wavelength 0.71073
_diffrn_reflns_av_R_equivalents 0.0363
_diffrn_reflns_av_sigmaI/netI 0.0512
_diffrn_reflns_limit_h_max 10
_diffrn_reflns_limit_h_min 0
_diffrn_reflns_limit_k_max 20
_diffrn_reflns_limit_k_min 0
_diffrn_reflns_limit_l_max 12
_diffrn_reflns_limit_l_min -12
_diffrn_reflns_number 2758
_diffrn_reflns_theta_full 25.27
_diffrn_reflns_theta_max 25.27
_diffrn_reflns_theta_min 2.36
_diffrn_standards_decay_% 0
_diffrn_standards_interval_count 200
_diffrn_standards_number 3
_exptl_absorpt_coefficient_mu 0.255
_exptl_absorpt_correction_T_max 0.951
_exptl_absorpt_correction_T_min 0.927
_exptl_absorpt_correction_type psi-scan
_exptl_absorpt_process_details '(North <i>et al.</i>, 1968)'
_exptl_crystal_colour colourless
_exptl_crystal_density_diffrn 1.399
_exptl_crystal_density_method 'not measured'
_exptl_crystal_description block
_exptl_crystal_F_000 616
_exptl_crystal_size_max 0.30
_exptl_crystal_size_mid 0.20
_exptl_crystal_size_min 0.20
_refine_diff_density_max 0.262
_refine_diff_density_min -0.282
_refine_ls_extinction_coef 0.049(2)
_refine_ls_extinction_expression Fc^*^=kFc[1+0.001xFc^2^\l^3^/sin(2\q)]^-1/4^
_refine_ls_extinction_method 'SHELXTL (Sheldrick, 2008)'
_refine_ls_goodness_of_fit_ref 1.009
_refine_ls_hydrogen_treatment constr
_refine_ls_matrix_type full
_refine_ls_number_parameters 182
_refine_ls_number_reflns 2575
_refine_ls_number_restraints 0
_refine_ls_restrained_S_all 1.009
_refine_ls_R_factor_all 0.0940
_refine_ls_R_factor_gt 0.0580
_refine_ls_shift/su_max 0.000
_refine_ls_shift/su_mean 0.000
_refine_ls_structure_factor_coef Fsqd
_refine_ls_weighting_details 'calc w = 1/[\s^2^(Fo^2^)+(0.027P)^2^+2.174P] where P=(Fo^2^+2Fc^2^)/3'
_refine_ls_weighting_scheme calc
_refine_ls_wR_factor_gt 0.1089
_refine_ls_wR_factor_ref 0.1357
_reflns_number_gt 1716
_reflns_number_total 2575
_reflns_threshold_expression I>2\s(I)
_cod_data_source_file hb5702.cif
_cod_data_source_block I
_cod_original_sg_symbol_H-M 'P 21/n'
_cod_database_code 2228333
_cod_database_fobs_code 2228333

loop_
_symmetry_equiv_pos_as_xyz
'x, y, z'
'-x+1/2, y+1/2, -z+1/2'
'-x, -y, -z'
'x-1/2, -y-1/2, z-1/2'

loop_
_atom_site_type_symbol
_atom_site_label
_atom_site_fract_x
_atom_site_fract_y
_atom_site_fract_z
_atom_site_U_iso_or_equiv
_atom_site_adp_type
_atom_site_calc_flag
_atom_site_refinement_flags
_atom_site_occupancy
_atom_site_disorder_assembly
_atom_site_disorder_group
S S1 0.18955(13) 0.37494(6) 0.26098(10) 0.0562(3) Uani d . 1 . .
O O1 -0.0642(3) 0.33867(16) 0.0614(3) 0.0602(8) Uani d . 1 . .
N N1 0.2971(4) 0.45168(18) 0.0576(3) 0.0516(8) Uani d . 1 . .
F F1 -0.2695(4) 0.21214(19) 0.1032(4) 0.1275(14) Uani d . 1 . .
F F2 -0.4629(4) 0.2729(2) -0.0088(4) 0.1367(14) Uani d . 1 . .
F F3 -0.3439(4) 0.3240(2) 0.1674(3) 0.1163(11) Uani d . 1 . .
C C1 -0.3180(6) 0.2823(3) 0.0625(6) 0.0831(15) Uani d . 1 . .
C C2 -0.2097(5) 0.3222(3) -0.0197(4) 0.0667(12) Uani d . 1 . .
H H2A -0.1897 0.2882 -0.0930 0.080 Uiso calc R 1 . .
H H2B -0.2582 0.3710 -0.0560 0.080 Uiso calc R 1 . .
C C3 0.0459(4) 0.3844(2) 0.0070(4) 0.0463(9) Uani d . 1 . .
C C4 0.0345(5) 0.4081(3) -0.1235(4) 0.0607(11) Uani d . 1 . .
H H4A -0.0530 0.3936 -0.1846 0.073 Uiso calc R 1 . .
C C5 0.1580(5) 0.4542(3) -0.1607(4) 0.0678(12) Uani d . 1 . .
H H5A 0.1544 0.4714 -0.2482 0.081 Uiso calc R 1 . .
C C6 0.2844(5) 0.4742(2) -0.0694(4) 0.0592(11) Uani d . 1 . .
H H6A 0.3661 0.5051 -0.0966 0.071 Uiso calc R 1 . .
C C7 0.1804(4) 0.4077(2) 0.0952(3) 0.0427(8) Uani d . 1 . .
C C8 0.3643(5) 0.4284(2) 0.3398(4) 0.0550(10) Uani d . 1 . .
H H8A 0.4075 0.4004 0.4201 0.066 Uiso calc R 1 . .
H H8B 0.4463 0.4285 0.2804 0.066 Uiso calc R 1 . .
C C9 0.3294(4) 0.5127(2) 0.3752(3) 0.0432(9) Uani d . 1 . .
C C10 0.4057(4) 0.5758(2) 0.3243(4) 0.0499(9) Uani d . 1 . .
H H10A 0.4780 0.5663 0.2637 0.060 Uiso calc R 1 . .
C C11 0.3776(5) 0.6527(2) 0.3611(4) 0.0591(11) Uani d . 1 . .
H H11A 0.4310 0.6943 0.3254 0.071 Uiso calc R 1 . .
C C12 0.2721(5) 0.6681(3) 0.4494(5) 0.0704(13) Uani d . 1 . .
H H12A 0.2528 0.7200 0.4739 0.084 Uiso calc R 1 . .
C C13 0.1939(5) 0.6058(3) 0.5023(5) 0.0730(13) Uani d . 1 . .
H H13A 0.1226 0.6157 0.5635 0.088 Uiso calc R 1 . .
C C14 0.2214(5) 0.5291(3) 0.4647(4) 0.0593(11) Uani d . 1 . .
H H14A 0.1668 0.4877 0.4997 0.071 Uiso calc R 1 . .

loop_
_atom_site_aniso_label
_atom_site_aniso_U_11
_atom_site_aniso_U_22
_atom_site_aniso_U_33
_atom_site_aniso_U_12
_atom_site_aniso_U_13
_atom_site_aniso_U_23
S1 0.0704(7) 0.0507(6) 0.0449(5) -0.0104(5) -0.0025(5) 0.0047(5)
O1 0.0537(16) 0.0634(17) 0.0608(17) -0.0163(14) -0.0029(13) 0.0096(14)
N1 0.0501(19) 0.054(2) 0.0519(19) -0.0038(16) 0.0119(15) -0.0019(16)
F1 0.113(3) 0.073(2) 0.206(4) -0.0068(19) 0.059(3) 0.037(2)
F2 0.063(2) 0.165(4) 0.182(4) -0.039(2) 0.013(2) -0.008(3)
F3 0.119(3) 0.121(3) 0.120(3) -0.018(2) 0.055(2) -0.021(2)
C1 0.063(3) 0.076(4) 0.114(4) -0.014(3) 0.024(3) -0.016(3)
C2 0.054(3) 0.065(3) 0.080(3) -0.016(2) 0.005(2) -0.012(2)
C3 0.045(2) 0.046(2) 0.047(2) -0.0015(17) 0.0027(17) -0.0018(17)
C4 0.059(3) 0.076(3) 0.044(2) -0.002(2) -0.0020(19) -0.001(2)
C5 0.077(3) 0.084(3) 0.043(2) -0.002(3) 0.012(2) 0.010(2)
C6 0.060(3) 0.065(3) 0.056(3) -0.004(2) 0.022(2) 0.002(2)
C7 0.044(2) 0.0412(19) 0.0415(19) 0.0020(16) 0.0023(16) -0.0037(16)
C8 0.059(2) 0.057(2) 0.045(2) 0.004(2) -0.0091(18) -0.0034(18)
C9 0.0396(19) 0.051(2) 0.0363(19) 0.0028(17) -0.0076(15) -0.0015(16)
C10 0.044(2) 0.058(2) 0.045(2) 0.0031(19) -0.0003(17) 0.0016(18)
C11 0.054(2) 0.055(2) 0.065(3) 0.000(2) -0.006(2) 0.008(2)
C12 0.067(3) 0.057(3) 0.083(3) 0.011(2) -0.005(3) -0.015(2)
C13 0.067(3) 0.083(3) 0.072(3) 0.007(3) 0.019(2) -0.017(3)
C14 0.059(3) 0.064(3) 0.056(2) -0.004(2) 0.011(2) 0.001(2)

loop_
_atom_type_symbol
_atom_type_description
_atom_type_scat_dispersion_real
_atom_type_scat_dispersion_imag
_atom_type_scat_source
C C 0.0033 0.0016 'International Tables Vol C Tables 4.2.6.8 and 6.1.1.4'
H H 0.0000 0.0000 'International Tables Vol C Tables 4.2.6.8 and 6.1.1.4'
N N 0.0061 0.0033 'International Tables Vol C Tables 4.2.6.8 and 6.1.1.4'
O O 0.0106 0.0060 'International Tables Vol C Tables 4.2.6.8 and 6.1.1.4'
F F 0.0171 0.0103 'International Tables Vol C Tables 4.2.6.8 and 6.1.1.4'
S S 0.1246 0.1234 'International Tables Vol C Tables 4.2.6.8 and 6.1.1.4'

loop_
_geom_angle_atom_site_label_1
_geom_angle_atom_site_label_2
_geom_angle_atom_site_label_3
_geom_angle_site_symmetry_1
_geom_angle_site_symmetry_3
_geom_angle
_geom_angle_publ_flag
C7 S1 C8 . . 101.50(18) ?
C3 O1 C2 . . 116.9(3) ?
C7 N1 C6 . . 117.9(3) ?
F1 C1 F3 . . 107.8(5) ?
F1 C1 F2 . . 106.8(4) ?
F3 C1 F2 . . 105.6(4) ?
F1 C1 C2 . . 113.9(4) ?
F3 C1 C2 . . 113.0(4) ?
F2 C1 C2 . . 109.2(5) ?
O1 C2 C1 . . 108.0(4) ?
O1 C2 H2A . . 110.1 ?
C1 C2 H2A . . 110.1 ?
O1 C2 H2B . . 110.1 ?
C1 C2 H2B . . 110.1 ?
H2A C2 H2B . . 108.4 ?
O1 C3 C4 . . 125.7(3) ?
O1 C3 C7 . . 115.3(3) ?
C4 C3 C7 . . 119.0(3) ?
C3 C4 C5 . . 117.6(4) ?
C3 C4 H4A . . 121.2 ?
C5 C4 H4A . . 121.2 ?
C6 C5 C4 . . 119.9(4) ?
C6 C5 H5A . . 120.1 ?
C4 C5 H5A . . 120.1 ?
N1 C6 C5 . . 123.2(4) ?
N1 C6 H6A . . 118.4 ?
C5 C6 H6A . . 118.4 ?
N1 C7 C3 . . 122.4(3) ?
N1 C7 S1 . . 120.5(3) ?
C3 C7 S1 . . 117.0(3) ?
C9 C8 S1 . . 113.8(3) ?
C9 C8 H8A . . 108.8 ?
S1 C8 H8A . . 108.8 ?
C9 C8 H8B . . 108.8 ?
S1 C8 H8B . . 108.8 ?
H8A C8 H8B . . 107.7 ?
C10 C9 C14 . . 117.7(4) ?
C10 C9 C8 . . 121.8(3) ?
C14 C9 C8 . . 120.5(4) ?
C9 C10 C11 . . 121.5(4) ?
C9 C10 H10A . . 119.2 ?
C11 C10 H10A . . 119.2 ?
C12 C11 C10 . . 120.3(4) ?
C12 C11 H11A . . 119.8 ?
C10 C11 H11A . . 119.8 ?
C11 C12 C13 . . 119.4(4) ?
C11 C12 H12A . . 120.3 ?
C13 C12 H12A . . 120.3 ?
C14 C13 C12 . . 120.2(4) ?
C14 C13 H13A . . 119.9 ?
C12 C13 H13A . . 119.9 ?
C13 C14 C9 . . 121.0(4) ?
C13 C14 H14A . . 119.5 ?
C9 C14 H14A . . 119.5 ?

loop_
_geom_bond_atom_site_label_1
_geom_bond_atom_site_label_2
_geom_bond_site_symmetry_2
_geom_bond_distance
_geom_bond_publ_flag
S1 C7 . 1.762(4) ?
S1 C8 . 1.816(4) ?
O1 C3 . 1.371(4) ?
O1 C2 . 1.409(4) ?
N1 C7 . 1.321(4) ?
N1 C6 . 1.334(5) ?
F1 C1 . 1.300(6) ?
F2 C1 . 1.341(6) ?
F3 C1 . 1.316(6) ?
C1 C2 . 1.472(6) ?
C2 H2A . 0.9700 ?
C2 H2B . 0.9700 ?
C3 C4 . 1.374(5) ?
C3 C7 . 1.403(5) ?
C4 C5 . 1.385(6) ?
C4 H4A . 0.9300 ?
C5 C6 . 1.358(5) ?
C5 H5A . 0.9300 ?
C6 H6A . 0.9300 ?
C8 C9 . 1.504(5) ?
C8 H8A . 0.9700 ?
C8 H8B . 0.9700 ?
C9 C10 . 1.375(5) ?
C9 C14 . 1.389(5) ?
C10 C11 . 1.378(5) ?
C10 H10A . 0.9300 ?
C11 C12 . 1.361(6) ?
C11 H11A . 0.9300 ?
C12 C13 . 1.382(6) ?
C12 H12A . 0.9300 ?
C13 C14 . 1.375(6) ?
C13 H13A . 0.9300 ?
C14 H14A . 0.9300 ?

loop_
_geom_torsion_atom_site_label_1
_geom_torsion_atom_site_label_2
_geom_torsion_atom_site_label_3
_geom_torsion_atom_site_label_4
_geom_torsion_site_symmetry_1
_geom_torsion_site_symmetry_2
_geom_torsion_site_symmetry_3
_geom_torsion_site_symmetry_4
_geom_torsion
_geom_torsion_publ_flag
C3 O1 C2 C1 . . . . -172.3(4) ?
F1 C1 C2 O1 . . . . -66.8(6) ?
F3 C1 C2 O1 . . . . 56.8(6) ?
F2 C1 C2 O1 . . . . 174.0(4) ?
C2 O1 C3 C4 . . . . -7.7(6) ?
C2 O1 C3 C7 . . . . 172.6(3) ?
O1 C3 C4 C5 . . . . -179.8(4) ?
C7 C3 C4 C5 . . . . -0.1(6) ?
C3 C4 C5 C6 . . . . 0.1(6) ?
C7 N1 C6 C5 . . . . 0.1(6) ?
C4 C5 C6 N1 . . . . -0.1(7) ?
C6 N1 C7 C3 . . . . -0.1(5) ?
C6 N1 C7 S1 . . . . 179.5(3) ?
O1 C3 C7 N1 . . . . 179.8(3) ?
C4 C3 C7 N1 . . . . 0.1(6) ?
O1 C3 C7 S1 . . . . 0.3(4) ?
C4 C3 C7 S1 . . . . -179.5(3) ?
C8 S1 C7 N1 . . . . 7.5(3) ?
C8 S1 C7 C3 . . . . -173.0(3) ?
C7 S1 C8 C9 . . . . 81.3(3) ?
S1 C8 C9 C10 . . . . -120.4(3) ?
S1 C8 C9 C14 . . . . 61.7(4) ?
C14 C9 C10 C11 . . . . 0.5(5) ?
C8 C9 C10 C11 . . . . -177.5(3) ?
C9 C10 C11 C12 . . . . -0.1(6) ?
C10 C11 C12 C13 . . . . 0.3(6) ?
C11 C12 C13 C14 . . . . -0.8(7) ?
C12 C13 C14 C9 . . . . 1.1(7) ?
C10 C9 C14 C13 . . . . -0.9(6) ?
C8 C9 C14 C13 . . . . 177.1(4) ?

loop_
_cod_related_entry_id
_cod_related_entry_database
_cod_related_entry_code
1 ChemSpider 26231198
